data_7232822
loop_
_publ_author_name
'Xu, W.'
'Yu, S. S.'
'Zhang, H.'
'Duan, H. B.'

_publ_section_title
;
 A three-dimensional metal--organic framework for a guest-free ultra-low
 dielectric material
;
_journal_issue 28
_journal_name_full 'RSC Advances'
_journal_page_first 16183
_journal_paper_doi 10.1039/C9RA03032H
_journal_volume 9
_journal_year 2019
_chemical_formula_moiety 'C112 H64 O32 Zn6, 4(C2 H8 N)'
_chemical_formula_sum 'C120 H96 N4 O32 Zn6'
_chemical_formula_weight 2498.36
_space_group_crystal_system orthorhombic
_space_group_IT_number 33
_space_group_name_Hall 'P 2c -2n'
_space_group_name_H-M_alt 'P n a 21'
_symmetry_space_group_name_Hall 'P 2c -2n'
_symmetry_space_group_name_H-M 'P n a 21'
_atom_sites_solution_hydrogens geom
_audit_creation_date 2018-11-08
_audit_creation_method
;
Olex2 1.2
(compiled 2018.05.29 svn.r3508 for OlexSys, GUI svn.r5506)
;
_audit_update_record
;
2018-12-12 deposited with the CCDC.    2019-05-23 downloaded from the CCDC.
;
_cell_angle_alpha 90
_cell_angle_beta 90
_cell_angle_gamma 90
_cell_formula_units_Z 2
_cell_length_a 24.7046(12)
_cell_length_b 14.5230(9)
_cell_length_c 22.3879(12)
_cell_measurement_reflns_used 5954
_cell_measurement_temperature 100.00(10)
_cell_measurement_theta_max 25.7620
_cell_measurement_theta_min 2.3050
_cell_volume 8032.4(8)
_computing_cell_refinement 'CrysAlisPro 1.171.38.43f (Rigaku OD, 2015)'
_computing_data_collection 'CrysAlisPro 1.171.38.43f (Rigaku OD, 2015)'
_computing_data_reduction 'CrysAlisPro 1.171.38.43f (Rigaku OD, 2015)'
_computing_molecular_graphics 'Olex2 (Dolomanov et al., 2009)'
_computing_publication_material 'Olex2 (Dolomanov et al., 2009)'
_computing_structure_refinement 'ShelXL (Sheldrick, 2015)'
_computing_structure_solution 'SHELXT 2018/2 (Sheldrick, 2018)'
_diffrn_ambient_environment N~2~
_diffrn_ambient_temperature 100.00(10)
_diffrn_detector 'CCD plate'
_diffrn_detector_area_resol_mean 5.2684
_diffrn_detector_type AtlasS2
_diffrn_measured_fraction_theta_full 0.998
_diffrn_measured_fraction_theta_max 0.998
_diffrn_measurement_details
;
List of Runs (angles in degrees, time in seconds):

  # Type    Start    End  Width  t~exp~   \w     \q     \k     \f   Frames
#--------------------------------------------------------------------------
  1  \w     40.00  80.00   1.00    6.50    --   11.74-178.00  60.00   40
  2  \w     34.00  64.00   1.00    6.50    --   11.74-178.00 150.00   30
  3  \w    -45.00  44.00   1.00    6.50    --   11.74 -77.00-150.00   89
;
_diffrn_measurement_device 'four-circle diffractometer'
_diffrn_measurement_device_type 'SuperNova, Dual, Cu at zero, AtlasS2'
_diffrn_measurement_method '\w scans'
_diffrn_orient_matrix_type 'CrysAlisPro convention (1999,Acta A55,543-557)'
_diffrn_orient_matrix_UB_11 -0.0119460000
_diffrn_orient_matrix_UB_12 0.0234341000
_diffrn_orient_matrix_UB_13 -0.0180140000
_diffrn_orient_matrix_UB_21 0.0397568000
_diffrn_orient_matrix_UB_22 -0.0062310000
_diffrn_orient_matrix_UB_23 -0.0156815000
_diffrn_orient_matrix_UB_31 -0.0256936000
_diffrn_orient_matrix_UB_32 -0.0204138000
_diffrn_orient_matrix_UB_33 -0.0159309000
_diffrn_radiation_monochromator mirror
_diffrn_radiation_probe x-ray
_diffrn_radiation_type MoK\a
_diffrn_radiation_wavelength 0.71073
_diffrn_reflns_av_R_equivalents 0.0540
_diffrn_reflns_av_unetI/netI 0.0764
_diffrn_reflns_Laue_measured_fraction_full 0.998
_diffrn_reflns_Laue_measured_fraction_max 0.998
_diffrn_reflns_limit_h_max 29
_diffrn_reflns_limit_h_min -29
_diffrn_reflns_limit_k_max 13
_diffrn_reflns_limit_k_min -17
_diffrn_reflns_limit_l_max 22
_diffrn_reflns_limit_l_min -26
_diffrn_reflns_number 27445
_diffrn_reflns_point_group_measured_fraction_full 0.853
_diffrn_reflns_point_group_measured_fraction_max 0.852
_diffrn_reflns_theta_full 24.997
_diffrn_reflns_theta_max 24.997
_diffrn_reflns_theta_min 2.164
_diffrn_source 'micro-focus sealed X-ray tube'
_diffrn_source_type 'SuperNova (Mo) X-ray Source'
_exptl_absorpt_coefficient_mu 0.939
_exptl_absorpt_correction_T_max 1.00000
_exptl_absorpt_correction_T_min 0.61848
_exptl_absorpt_correction_type multi-scan
_exptl_absorpt_process_details
;
CrysAlisPro 1.171.38.43f (Rigaku Oxford Diffraction, 2015)
Empirical absorption correction using spherical harmonics,
 implemented in SCALE3 ABSPACK scaling algorithm.
;
_exptl_crystal_colour colourless
_exptl_crystal_colour_primary colourless
_exptl_crystal_density_diffrn 1.033
_exptl_crystal_description block
_exptl_crystal_F_000 2560
_exptl_crystal_size_max 0.12
_exptl_crystal_size_mid 0.1
_exptl_crystal_size_min 0.09
_refine_diff_density_max 1.852
_refine_diff_density_min -1.068
_refine_diff_density_rms 0.149
_refine_ls_abs_structure_details
;
 Refined as an inversion twin.
;
_refine_ls_abs_structure_Flack 0.47(3)
_refine_ls_extinction_method none
_refine_ls_goodness_of_fit_ref 1.054
_refine_ls_hydrogen_treatment constr
_refine_ls_matrix_type full
_refine_ls_number_parameters 735
_refine_ls_number_reflns 12067
_refine_ls_number_restraints 615
_refine_ls_restrained_S_all 1.034
_refine_ls_R_factor_all 0.1014
_refine_ls_R_factor_gt 0.0884
_refine_ls_shift/su_max 0.004
_refine_ls_shift/su_mean 0.000
_refine_ls_structure_factor_coef Fsqd
_refine_ls_weighting_details 'w=1/[\s^2^(Fo^2^)+(0.1273P)^2^+48.4203P] where P=(Fo^2^+2Fc^2^)/3'
_refine_ls_weighting_scheme calc
_refine_ls_wR_factor_gt 0.2323
_refine_ls_wR_factor_ref 0.2429
_reflns_Friedel_coverage 0.662
_reflns_Friedel_fraction_full 0.699
_reflns_Friedel_fraction_max 0.699
_reflns_number_gt 10124
_reflns_number_total 12067
_reflns_threshold_expression 'I > 2\s(I)'
_cod_data_source_file c9ra03032h2.cif
_cod_data_source_block nj03_sq
_cod_database_code 7232822
_shelx_shelxl_version_number 2018/3
_shelx_space_group_comment
;
The symmetry employed for this shelxl refinement is uniquely defined
by the following loop, which should always be used as a source of
symmetry information in preference to the above space-group names.
They are only intended as comments.
;
_shelx_estimated_absorpt_t_max 0.920
_shelx_estimated_absorpt_t_min 0.896
_reflns_odcompleteness_completeness 99.88
_reflns_odcompleteness_iscentric 1
_reflns_odcompleteness_theta 26.32
_olex2_refinement_description
;
1. Twinned data refinement
 Scales: 0.53(3)
 0.47(3)
2. Fixed Uiso
 At 1.2 times of:
  All C(H) groups, All N(H,H) groups
 At 1.5 times of:
  All C(H,H,H) groups
3. Restrained distances
 C28-C25
 1.4 with sigma of 0.01
4. Uiso/Uaniso restraints and constraints
Uanis(O11) \\sim Ueq, Uanis(O1) \\sim Ueq: with sigma of 0.01 and sigma for
terminal atoms of 0.02
5. Rigid body (RIGU) restrains
 All non-hydrogen atoms
 with sigma for 1-2 distances of 0.001 and sigma for 1-3 distances of 0.001
6.a Secondary CH2 refined with riding coordinates:
 N2S(H2SA,H2SB), N3S(H3SD,H3SE)
6.b Aromatic/amide H refined with riding coordinates:
 C3(H3), C4(H4), C6(H6), C7(H7), C9(H9), C10(H10), C12(H12), C13(H13),
 C17(H17), C18(H18), C20(H20), C21(H21), C23(H23), C24(H24), C26(H26), C27(H27),
  C31(H31), C32(H32), C34(H34), C35(H35), C37(H37), C38(H38), C40(H40),
 C41(H41), C45(H45), C46(H46), C48(H48), C49(H49), C51(H51), C52(H52), C54(H54),
  C55(H55)
6.c Idealised Me refined as rotating group:
 C3S(H3SA,H3SB,H3SC), C4S(H4SA,H4SB,H4SC), C5S(H5SA,H5SB,H5SC), C6S(H6SA,H6SB,
 H6SC)
;
_platon_squeeze_void_probe_radius 1.20
_olex2_submission_special_instructions 'No special instructions were received'
_oxdiff_exptl_absorpt_empirical_details
;
Empirical correction (ABSPACK) includes:
- Absorption correction using spherical harmonics
- Frame scaling
- Detector area scaling
;
_oxdiff_exptl_absorpt_empirical_full_max 1.519
_oxdiff_exptl_absorpt_empirical_full_min 0.811

loop_
_space_group_symop_operation_xyz
'x, y, z'
'-x, -y, z+1/2'
'x+1/2, -y+1/2, z'
'-x+1/2, y+1/2, z+1/2'

loop_
_atom_site_label
_atom_site_type_symbol
_atom_site_fract_x
_atom_site_fract_y
_atom_site_fract_z
_atom_site_U_iso_or_equiv
_atom_site_adp_type
_atom_site_occupancy
_atom_site_site_symmetry_order
_atom_site_calc_flag
_atom_site_refinement_flags_posn
_atom_site_refinement_flags_adp
Zn1 Zn 0.33974(5) 0.03638(11) 0.95093(6) 0.0212(4) Uani 1 1 d . U
Zn2 Zn 0.34370(5) -0.00503(10) 0.78634(8) 0.0149(3) Uani 1 1 d . U
Zn3 Zn 0.34381(5) 0.95753(10) 0.62934(6) 0.0188(4) Uani 1 1 d . U
O1 O -0.0953(4) -0.4593(6) 0.9396(4) 0.026(2) Uani 1 1 d . U
O2 O -0.1235(4) -0.4079(6) 0.8499(4) 0.028(2) Uani 1 1 d . U
O3 O 0.2726(4) -0.0211(8) 0.9266(5) 0.035(2) Uani 1 1 d . U
O4 O 0.2685(4) -0.0086(7) 0.8249(5) 0.037(2) Uani 1 1 d . U
O5 O 0.3697(4) 0.1086(7) 0.8351(5) 0.036(2) Uani 1 1 d . U
O6 O 0.3475(4) 0.1654(7) 0.9300(5) 0.036(2) Uani 1 1 d . U
O7 O 0.3070(3) 0.0861(6) 0.7266(4) 0.0283(18) Uani 1 1 d . U
O8 O 0.2738(4) 0.0176(7) 0.6468(4) 0.026(2) Uani 1 1 d . U
O9 O -0.0827(3) 0.4958(7) 0.7437(4) 0.030(2) Uani 1 1 d . U
O10 O -0.0919(4) 0.4690(7) 0.6466(4) 0.031(2) Uani 1 1 d . U
O11 O 0.3211(4) 0.8788(6) 0.7389(4) 0.0258(18) Uani 1 1 d . U
O12 O 0.3559(4) 0.8317(6) 0.6549(4) 0.0252(18) Uani 1 1 d . U
O13 O 0.3485(4) 0.9645(7) 0.5456(4) 0.0277(19) Uani 1 1 d . U
O14 O 0.2686(4) 0.8996(8) 0.5288(4) 0.035(2) Uani 1 1 d . U
O15 O 0.4049(4) 1.0897(9) 0.0539(5) 0.050(3) Uani 1 1 d . U
O16 O 0.3210(4) 1.0413(7) 0.0377(5) 0.037(2) Uani 1 1 d . U
C1 C -0.0886(6) -0.4131(10) 0.8884(6) 0.029(3) Uani 1 1 d . U
C2 C -0.0375(6) -0.3597(11) 0.8875(6) 0.032(3) Uani 1 1 d . U
C3 C -0.0076(5) -0.3444(11) 0.9403(6) 0.032(3) Uani 1 1 d . U
H3 H -0.018341 -0.370070 0.976429 0.038 Uiso 1 1 calc R .
C4 C 0.0375(5) -0.2910(10) 0.9364(7) 0.030(3) Uani 1 1 d . U
H4 H 0.057398 -0.279653 0.970942 0.036 Uiso 1 1 calc R .
C5 C 0.0553(6) -0.2519(11) 0.8819(6) 0.033(3) Uani 1 1 d . U
C6 C 0.0239(6) -0.2670(12) 0.8314(7) 0.043(4) Uani 1 1 d . U
H6 H 0.034643 -0.242955 0.794804 0.051 Uiso 1 1 calc R .
C7 C -0.0228(6) -0.3170(11) 0.8353(6) 0.034(3) Uani 1 1 d . U
H7 H -0.045058 -0.322132 0.801988 0.040 Uiso 1 1 calc R .
C8 C 0.1071(5) -0.1984(11) 0.8778(7) 0.030(3) Uani 1 1 d . U
C9 C 0.1210(5) -0.1418(10) 0.9254(7) 0.032(3) Uani 1 1 d . U
H9 H 0.097479 -0.138869 0.957737 0.038 Uiso 1 1 calc R .
C10 C 0.1675(5) -0.0898(10) 0.9275(6) 0.027(3) Uani 1 1 d . U
H10 H 0.177439 -0.056217 0.961132 0.033 Uiso 1 1 calc R .
C11 C 0.2000(5) -0.0913(11) 0.8735(6) 0.029(3) Uani 1 1 d . U
C12 C 0.1857(6) -0.1450(13) 0.8275(7) 0.044(4) Uani 1 1 d . U
H12 H 0.207467 -0.148012 0.793653 0.052 Uiso 1 1 calc R .
C13 C 0.1382(5) -0.1962(11) 0.8304(7) 0.034(3) Uani 1 1 d . U
H13 H 0.128072 -0.230552 0.797183 0.041 Uiso 1 1 calc R .
C14 C 0.2528(5) -0.0351(10) 0.8754(6) 0.026(3) Uani 1 1 d . U
C15 C 0.2715(5) 0.0724(10) 0.6869(6) 0.025(2) Uani 1 1 d . U
C16 C 0.2210(6) 0.1308(11) 0.6920(6) 0.034(3) Uani 1 1 d . U
C17 C 0.1816(5) 0.1285(11) 0.6438(6) 0.029(3) Uani 1 1 d . U
H17 H 0.187801 0.091283 0.610739 0.035 Uiso 1 1 calc R .
C18 C 0.1371(5) 0.1785(11) 0.6465(6) 0.029(3) Uani 1 1 d . U
H18 H 0.111406 0.173526 0.616283 0.035 Uiso 1 1 calc R .
C19 C 0.1276(6) 0.2414(12) 0.6962(6) 0.036(3) Uani 1 1 d . U
C20 C 0.1655(6) 0.2458(12) 0.7413(7) 0.040(4) Uani 1 1 d . U
H20 H 0.159252 0.284784 0.773511 0.048 Uiso 1 1 calc R .
C21 C 0.2131(6) 0.1934(10) 0.7401(6) 0.031(3) Uani 1 1 d . U
H21 H 0.238909 0.199369 0.770016 0.037 Uiso 1 1 calc R .
C22 C 0.0775(6) 0.2999(13) 0.6954(6) 0.041(4) Uani 1 1 d . U
C23 C 0.0524(7) 0.3171(13) 0.7500(7) 0.048(4) Uani 1 1 d . U
H23 H 0.066395 0.293263 0.785317 0.057 Uiso 1 1 calc R .
C24 C 0.0033(7) 0.3738(13) 0.7503(7) 0.047(4) Uani 1 1 d . U
H24 H -0.013619 0.387470 0.786316 0.056 Uiso 1 1 calc R .
C25 C -0.0183(5) 0.4075(11) 0.6971(6) 0.037(3) Uani 1 1 d D U
C26 C 0.0075(6) 0.3822(12) 0.6437(7) 0.037(3) Uani 1 1 d . U
H26 H -0.007517 0.401170 0.607720 0.044 Uiso 1 1 calc R .
C27 C 0.0561(6) 0.3284(12) 0.6423(6) 0.039(4) Uani 1 1 d . U
H27 H 0.072589 0.313243 0.606272 0.047 Uiso 1 1 calc R .
C28 C -0.0685(6) 0.4603(12) 0.6970(7) 0.045(4) Uani 1 1 d D U
C29 C 0.3595(5) 0.1741(11) 0.8747(7) 0.029(2) Uani 1 1 d . U
C30 C 0.3626(5) 0.2698(10) 0.8457(7) 0.029(2) Uani 1 1 d . U
C31 C 0.3670(7) 0.3449(11) 0.8859(8) 0.042(3) Uani 1 1 d . U
H31 H 0.366545 0.335991 0.927053 0.050 Uiso 1 1 calc R .
C32 C 0.3720(8) 0.4315(12) 0.8614(8) 0.049(4) Uani 1 1 d . U
H32 H 0.380704 0.480519 0.886337 0.058 Uiso 1 1 calc R .
C33 C 0.3643(6) 0.4484(10) 0.8005(7) 0.032(3) Uani 1 1 d . U
C34 C 0.3577(7) 0.3727(10) 0.7611(7) 0.038(3) Uani 1 1 d . U
H34 H 0.352998 0.381415 0.720310 0.045 Uiso 1 1 calc R .
C35 C 0.3585(7) 0.2826(10) 0.7867(7) 0.039(3) Uani 1 1 d . U
H35 H 0.356009 0.231634 0.761753 0.046 Uiso 1 1 calc R .
C36 C 0.3616(6) 0.5448(9) 0.7759(7) 0.031(3) Uani 1 1 d . U
C37 C 0.3381(7) 0.6189(11) 0.8103(8) 0.042(4) Uani 1 1 d . U
H37 H 0.325813 0.606862 0.848758 0.050 Uiso 1 1 calc R .
C38 C 0.3336(6) 0.6999(10) 0.7895(7) 0.033(3) Uani 1 1 d . U
H38 H 0.320088 0.745950 0.814220 0.039 Uiso 1 1 calc R .
C39 C 0.3484(5) 0.7229(9) 0.7299(6) 0.021(2) Uani 1 1 d . U
C40 C 0.3738(7) 0.5625(10) 0.7189(7) 0.039(4) Uani 1 1 d . U
H40 H 0.383247 0.515508 0.692607 0.047 Uiso 1 1 calc R .
C41 C 0.3717(6) 0.6540(10) 0.7003(7) 0.036(3) Uani 1 1 d . U
H41 H 0.387981 0.668168 0.663949 0.044 Uiso 1 1 calc R .
C42 C 0.3430(5) 0.8191(10) 0.7086(7) 0.025(2) Uani 1 1 d . U
C43 C 0.3100(6) 0.9365(11) 0.5103(6) 0.031(3) Uani 1 1 d . U
C44 C 0.3160(5) 0.9585(9) 0.4439(6) 0.021(2) Uani 1 1 d . U
C45 C 0.3593(6) 1.0120(11) 0.4271(7) 0.037(3) Uani 1 1 d . U
H45 H 0.384362 1.033508 0.454767 0.044 Uiso 1 1 calc R .
C46 C 0.3638(6) 1.0335(12) 0.3637(7) 0.039(4) Uani 1 1 d . U
H46 H 0.390966 1.072842 0.350514 0.047 Uiso 1 1 calc R .
C47 C 0.3286(7) 0.9965(12) 0.3237(7) 0.039(4) Uani 1 1 d . U
C48 C 0.2850(6) 0.9462(10) 0.3443(6) 0.031(3) Uani 1 1 d . U
H48 H 0.258681 0.926595 0.317455 0.038 Uiso 1 1 calc R .
C49 C 0.2799(6) 0.9246(11) 0.4035(6) 0.036(3) Uani 1 1 d . U
H49 H 0.251783 0.886803 0.416224 0.044 Uiso 1 1 calc R .
C50 C 0.3370(6) 1.0245(15) 0.2616(8) 0.047(4) Uani 1 1 d . U
C51 C 0.3861(6) 1.0428(11) 0.2347(7) 0.041(3) Uani 1 1 d . U
H51 H 0.416741 1.045341 0.258757 0.049 Uiso 1 1 calc R .
C52 C 0.3925(6) 1.0573(11) 0.1744(7) 0.040(3) Uani 1 1 d . U
H52 H 0.427306 1.071365 0.161299 0.048 Uiso 1 1 calc R .
C53 C 0.3483(6) 1.0528(11) 0.1266(8) 0.036(3) Uani 1 1 d . U
C54 C 0.2985(7) 1.0412(15) 0.1588(7) 0.051(5) Uani 1 1 d . U
H54 H 0.266918 1.045553 0.136297 0.061 Uiso 1 1 calc R .
C55 C 0.2917(6) 1.0243(13) 0.2192(7) 0.042(4) Uani 1 1 d . U
H55 H 0.257017 1.012227 0.233427 0.051 Uiso 1 1 calc R .
C56 C 0.3624(6) 1.0565(11) 0.0703(7) 0.035(3) Uani 1 1 d . U
N2S N 0.1864(5) 0.8614(10) 0.6080(5) 0.041(3) Uani 1 1 d . U
H2SA H 0.172434 0.905480 0.630862 0.049 Uiso 1 1 calc R .
H2SB H 0.212770 0.887170 0.586646 0.049 Uiso 1 1 calc R .
C3S C 0.1478(7) 0.8354(17) 0.5696(8) 0.061(5) Uani 1 1 d . U
H3SA H 0.152471 0.867540 0.532451 0.091 Uiso 1 1 calc GR .
H3SB H 0.112895 0.849867 0.585973 0.091 Uiso 1 1 calc GR .
H3SC H 0.150290 0.770320 0.562784 0.091 Uiso 1 1 calc GR .
C4S C 0.2133(8) 0.7894(14) 0.6504(9) 0.061(5) Uani 1 1 d . U
H4SA H 0.240194 0.755223 0.628757 0.092 Uiso 1 1 calc GR .
H4SB H 0.186192 0.747903 0.665222 0.092 Uiso 1 1 calc GR .
H4SC H 0.230092 0.820690 0.683305 0.092 Uiso 1 1 calc GR .
N3S N 0.4870(5) 1.1424(14) -0.0181(6) 0.063(5) Uani 1 1 d . U
H3SD H 0.454217 1.122815 -0.007749 0.075 Uiso 1 1 calc R .
H3SE H 0.488467 1.203196 -0.013152 0.075 Uiso 1 1 calc R .
C5S C 0.5304(8) 1.095(2) 0.0194(9) 0.084(8) Uani 1 1 d . U
H5SA H 0.562968 1.088773 -0.003709 0.126 Uiso 1 1 calc GR .
H5SB H 0.517904 1.035006 0.031132 0.126 Uiso 1 1 calc GR .
H5SC H 0.537746 1.131061 0.054395 0.126 Uiso 1 1 calc GR .
C6S C 0.4994(7) 1.1168(16) -0.0825(7) 0.056(5) Uani 1 1 d . U
H6SA H 0.475708 1.150112 -0.108737 0.084 Uiso 1 1 calc GR .
H6SB H 0.494142 1.051896 -0.087996 0.084 Uiso 1 1 calc GR .
H6SC H 0.536330 1.132344 -0.091549 0.084 Uiso 1 1 calc GR .

loop_
_atom_site_aniso_label
_atom_site_aniso_U_11
_atom_site_aniso_U_22
_atom_site_aniso_U_33
_atom_site_aniso_U_23
_atom_site_aniso_U_13
_atom_site_aniso_U_12
Zn1 0.0226(7) 0.0188(8) 0.0221(9) 0.0078(7) -0.0003(6) -0.0031(6)
Zn2 0.0172(6) 0.0096(6) 0.0179(7) -0.0014(6) 0.0009(6) 0.0000(5)
Zn3 0.0195(7) 0.0190(8) 0.0179(8) 0.0053(7) -0.0014(6) -0.0005(6)
O1 0.031(4) 0.031(5) 0.016(4) -0.012(3) -0.002(3) -0.011(4)
O2 0.043(4) 0.019(5) 0.023(4) -0.009(4) -0.008(3) -0.014(4)
O3 0.030(5) 0.045(5) 0.028(4) 0.003(4) 0.001(3) -0.010(4)
O4 0.040(5) 0.042(6) 0.030(4) 0.012(4) 0.009(3) 0.004(4)
O5 0.045(5) 0.031(4) 0.032(4) 0.011(4) -0.010(4) 0.007(3)
O6 0.043(5) 0.028(5) 0.035(4) 0.011(3) -0.005(4) -0.001(3)
O7 0.026(3) 0.033(5) 0.025(4) 0.003(3) -0.004(3) -0.004(3)
O8 0.030(5) 0.020(4) 0.028(4) -0.001(3) -0.004(3) 0.002(3)
O9 0.020(4) 0.042(6) 0.029(4) -0.015(4) 0.002(3) 0.001(4)
O10 0.029(4) 0.038(6) 0.025(4) -0.007(4) 0.007(3) 0.014(4)
O11 0.030(4) 0.025(3) 0.023(4) -0.003(3) -0.017(3) 0.002(3)
O12 0.038(5) 0.012(4) 0.026(3) 0.005(3) -0.007(3) 0.004(3)
O13 0.029(4) 0.033(5) 0.021(4) 0.008(3) -0.007(3) 0.005(3)
O14 0.037(4) 0.058(6) 0.010(4) 0.000(4) -0.006(3) -0.008(4)
O15 0.043(4) 0.069(7) 0.039(6) -0.021(6) 0.012(4) -0.008(5)
O16 0.041(4) 0.043(6) 0.026(4) -0.003(5) 0.011(4) -0.006(4)
C1 0.037(4) 0.034(6) 0.016(4) -0.011(4) -0.001(3) -0.011(4)
C2 0.038(5) 0.036(7) 0.023(4) -0.010(4) 0.001(3) -0.014(5)
C3 0.028(4) 0.045(7) 0.021(4) -0.011(5) 0.004(3) -0.010(5)
C4 0.024(4) 0.037(7) 0.028(4) -0.010(5) 0.004(3) -0.004(4)
C5 0.026(4) 0.044(7) 0.031(4) -0.006(4) 0.004(3) -0.006(4)
C6 0.040(5) 0.057(9) 0.032(5) 0.002(5) -0.002(4) -0.019(6)
C7 0.035(5) 0.042(7) 0.024(4) -0.007(5) 0.001(4) -0.011(5)
C8 0.023(4) 0.037(6) 0.032(5) -0.002(4) 0.002(3) -0.001(4)
C9 0.024(4) 0.040(6) 0.032(5) -0.004(5) 0.001(4) 0.000(4)
C10 0.026(4) 0.044(7) 0.012(4) 0.012(4) -0.010(3) -0.004(4)
C11 0.032(4) 0.036(6) 0.017(4) 0.010(4) -0.004(3) -0.004(4)
C12 0.033(5) 0.069(8) 0.030(5) -0.009(5) 0.005(4) -0.017(5)
C13 0.025(4) 0.044(7) 0.033(5) -0.003(5) 0.003(4) -0.003(4)
C14 0.026(4) 0.028(6) 0.025(3) 0.006(3) 0.002(3) 0.002(4)
C15 0.024(4) 0.023(5) 0.028(4) -0.002(4) -0.004(3) 0.001(3)
C16 0.032(4) 0.043(6) 0.027(5) -0.005(5) -0.004(4) 0.013(4)
C17 0.023(4) 0.050(7) 0.015(5) 0.001(5) 0.006(3) 0.007(4)
C18 0.027(4) 0.053(7) 0.008(5) 0.001(5) 0.006(3) 0.011(5)
C19 0.035(5) 0.060(7) 0.012(4) -0.004(5) 0.001(3) 0.018(5)
C20 0.044(5) 0.053(8) 0.022(5) -0.009(5) -0.009(4) 0.023(5)
C21 0.036(5) 0.033(6) 0.023(5) 0.000(5) -0.003(4) 0.010(4)
C22 0.039(5) 0.065(9) 0.018(4) -0.012(5) -0.004(3) 0.024(6)
C23 0.059(7) 0.065(10) 0.019(4) -0.007(5) 0.004(5) 0.034(7)
C24 0.057(7) 0.067(10) 0.017(4) -0.019(6) -0.003(4) 0.033(7)
C25 0.039(5) 0.050(8) 0.022(4) -0.013(5) -0.002(3) 0.016(5)
C26 0.039(5) 0.052(9) 0.020(4) -0.011(5) -0.004(4) 0.019(5)
C27 0.040(6) 0.059(9) 0.018(4) -0.016(5) -0.007(4) 0.022(6)
C28 0.047(6) 0.059(9) 0.028(4) -0.015(4) -0.001(3) 0.025(6)
C29 0.025(6) 0.028(4) 0.034(4) 0.011(3) -0.009(4) 0.001(4)
C30 0.023(6) 0.029(3) 0.034(4) 0.012(3) 0.000(4) 0.005(4)
C31 0.062(10) 0.028(4) 0.036(5) 0.011(3) 0.003(6) 0.001(5)
C32 0.086(12) 0.028(4) 0.032(4) 0.010(4) -0.011(6) -0.007(6)
C33 0.041(8) 0.024(3) 0.030(4) 0.006(3) -0.001(5) 0.006(4)
C34 0.063(9) 0.021(3) 0.029(5) 0.008(3) -0.001(5) 0.007(4)
C35 0.059(9) 0.022(4) 0.035(4) 0.012(4) 0.001(5) 0.013(5)
C36 0.048(8) 0.023(3) 0.021(4) 0.002(3) -0.004(5) 0.006(4)
C37 0.074(11) 0.024(4) 0.027(6) 0.005(3) 0.010(6) 0.008(5)
C38 0.053(8) 0.022(4) 0.023(4) 0.002(4) -0.001(4) 0.002(4)
C39 0.021(6) 0.023(3) 0.021(4) 0.004(3) -0.010(4) 0.002(3)
C40 0.076(10) 0.020(4) 0.022(4) 0.001(4) 0.002(5) 0.006(5)
C41 0.053(8) 0.024(4) 0.033(6) 0.009(3) 0.011(6) 0.009(4)
C42 0.030(6) 0.021(3) 0.023(4) 0.002(3) -0.011(3) 0.001(3)
C43 0.030(4) 0.043(7) 0.018(3) 0.001(4) -0.004(3) 0.002(4)
C44 0.019(4) 0.024(6) 0.019(3) -0.002(4) -0.005(3) 0.002(4)
C45 0.034(5) 0.050(8) 0.025(4) 0.001(5) -0.004(4) -0.017(5)
C46 0.040(6) 0.050(9) 0.027(4) 0.005(5) -0.002(4) -0.019(6)
C47 0.044(5) 0.045(8) 0.026(4) 0.007(4) -0.007(3) -0.015(6)
C48 0.041(5) 0.034(7) 0.019(3) 0.000(4) -0.008(3) -0.010(5)
C49 0.038(6) 0.051(8) 0.020(3) 0.003(4) -0.010(3) -0.018(6)
C50 0.036(5) 0.074(12) 0.030(4) 0.019(5) -0.002(3) 0.003(6)
C51 0.037(4) 0.051(10) 0.034(4) 0.001(6) 0.002(4) -0.002(6)
C52 0.036(5) 0.049(9) 0.037(4) 0.003(5) 0.005(3) -0.003(6)
C53 0.040(4) 0.037(8) 0.032(3) -0.024(4) 0.009(3) 0.002(5)
C54 0.033(4) 0.094(14) 0.027(4) 0.004(6) 0.000(3) 0.005(6)
C55 0.035(5) 0.065(10) 0.027(4) 0.000(6) 0.000(3) 0.009(6)
C56 0.036(4) 0.037(7) 0.034(4) -0.018(4) 0.010(3) 0.010(4)
N2S 0.047(6) 0.062(8) 0.015(5) 0.003(5) 0.019(4) -0.006(5)
C3S 0.063(8) 0.090(14) 0.029(7) 0.001(8) 0.003(6) -0.011(9)
C4S 0.062(9) 0.065(11) 0.056(10) 0.020(8) -0.003(8) -0.016(8)
N3S 0.030(6) 0.125(14) 0.034(6) 0.015(7) 0.002(5) 0.002(7)
C5S 0.046(9) 0.17(2) 0.038(8) 0.011(12) -0.006(7) 0.022(12)
C6S 0.039(8) 0.096(14) 0.032(6) 0.022(8) 0.008(6) -0.010(9)

loop_
_atom_type_symbol
_atom_type_description
_atom_type_scat_dispersion_real
_atom_type_scat_dispersion_imag
_atom_type_scat_source
C C 0.0033 0.0016 'International Tables Vol C Tables 4.2.6.8 and 6.1.1.4'
H H 0.0000 0.0000 'International Tables Vol C Tables 4.2.6.8 and 6.1.1.4'
N N 0.0061 0.0033 'International Tables Vol C Tables 4.2.6.8 and 6.1.1.4'
O O 0.0106 0.0060 'International Tables Vol C Tables 4.2.6.8 and 6.1.1.4'
Zn Zn 0.2839 1.4301 'International Tables Vol C Tables 4.2.6.8 and 6.1.1.4'

loop_
_geom_angle_atom_site_label_1
_geom_angle_atom_site_label_2
_geom_angle_atom_site_label_3
_geom_angle
_geom_angle_site_symmetry_1
_geom_angle_site_symmetry_3
O1 Zn1 O16 109.5(4) 3_545 1_546
O3 Zn1 O1 114.6(5) . 3_545
O3 Zn1 O6 115.7(4) . .
O3 Zn1 O16 95.1(4) . 1_546
O6 Zn1 O1 115.9(4) . 3_545
O6 Zn1 O16 102.9(5) . 1_546
O2 Zn2 O5 90.2(4) 3_545 .
O2 Zn2 O7 176.1(4) 3_545 .
O2 Zn2 O11 87.7(4) 3_545 1_545
O4 Zn2 O2 92.8(4) . 3_545
O4 Zn2 O5 94.5(4) . .
O4 Zn2 O7 83.8(4) . .
O4 Zn2 O9 176.4(4) . 3
O4 Zn2 O11 87.2(4) . 1_545
O5 Zn2 O7 88.1(4) . .
O9 Zn2 O2 90.7(4) 3 3_545
O9 Zn2 O5 85.3(4) 3 .
O9 Zn2 O7 92.6(4) 3 .
O9 Zn2 O11 93.1(4) 3 1_545
O11 Zn2 O5 177.4(4) 1_545 .
O11 Zn2 O7 94.1(4) 1_545 .
O10 Zn3 O8 115.6(5) 3_565 1_565
O12 Zn3 O8 119.6(4) . 1_565
O12 Zn3 O10 109.4(4) . 3_565
O13 Zn3 O8 103.1(4) . 1_565
O13 Zn3 O10 96.7(4) . 3_565
O13 Zn3 O12 109.6(4) . .
C1 O1 Zn1 119.6(8) . 3_445
C1 O2 Zn2 136.3(10) . 3_445
C14 O3 Zn1 131.0(9) . .
C14 O4 Zn2 131.8(9) . .
C29 O5 Zn2 149.6(9) . .
C29 O6 Zn1 110.6(10) . .
C15 O7 Zn2 130.6(9) . .
C15 O8 Zn3 118.8(8) . 1_545
C28 O9 Zn2 132.8(10) . 3_455
C28 O10 Zn3 126.7(8) . 3_465
C42 O11 Zn2 137.8(9) . 1_565
C42 O12 Zn3 112.3(9) . .
C43 O13 Zn3 122.9(9) . .
C56 O16 Zn1 112.1(9) . 1_564
O1 C1 C2 112.3(12) . .
O2 C1 O1 123.2(12) . .
O2 C1 C2 124.0(13) . .
C3 C2 C1 121.1(13) . .
C7 C2 C1 118.3(13) . .
C7 C2 C3 120.2(13) . .
C4 C3 C2 117.8(14) . .
C3 C4 C5 122.5(13) . .
C4 C5 C8 121.7(13) . .
C6 C5 C4 117.7(13) . .
C6 C5 C8 120.7(13) . .
C7 C6 C5 120.3(15) . .
C6 C7 C2 121.3(14) . .
C9 C8 C5 118.1(12) . .
C13 C8 C5 124.2(14) . .
C13 C8 C9 117.5(14) . .
C10 C9 C8 124.0(13) . .
C9 C10 C11 115.1(13) . .
C10 C11 C14 115.9(12) . .
C12 C11 C10 120.2(13) . .
C12 C11 C14 123.7(13) . .
C11 C12 C13 119.9(14) . .
C8 C13 C12 123.1(15) . .
O3 C14 C11 116.1(11) . .
O4 C14 O3 130.4(13) . .
O4 C14 C11 113.5(12) . .
O7 C15 C16 115.5(12) . .
O8 C15 O7 126.7(12) . .
O8 C15 C16 117.8(12) . .
C17 C16 C15 118.9(12) . .
C21 C16 C15 122.0(12) . .
C21 C16 C17 118.9(12) . .
C18 C17 C16 120.8(13) . .
C17 C18 C19 120.9(13) . .
C18 C19 C22 118.6(12) . .
C20 C19 C18 118.5(13) . .
C20 C19 C22 122.8(13) . .
C19 C20 C21 122.1(14) . .
C20 C21 C16 118.6(13) . .
C23 C22 C19 117.3(13) . .
C27 C22 C19 120.1(12) . .
C27 C22 C23 122.5(14) . .
C22 C23 C24 118.2(14) . .
C25 C24 C23 120.7(13) . .
C24 C25 C26 117.4(12) . .
C24 C25 C28 120.8(13) . .
C26 C25 C28 121.5(13) . .
C25 C26 C27 122.9(13) . .
C22 C27 C26 118.1(13) . .
O9 C28 O10 126.1(12) . .
O9 C28 C25 117.7(13) . .
O10 C28 C25 116.1(12) . .
O5 C29 C30 110.9(12) . .
O6 C29 O5 128.4(14) . .
O6 C29 C30 120.6(14) . .
C31 C30 C29 115.5(13) . .
C35 C30 C29 122.6(14) . .
C35 C30 C31 121.8(14) . .
C32 C31 C30 117.1(15) . .
C31 C32 C33 122.4(16) . .
C32 C33 C34 119.0(14) . .
C32 C33 C36 121.7(13) . .
C34 C33 C36 119.2(12) . .
C33 C34 C35 117.3(15) . .
C30 C35 C34 121.6(15) . .
C37 C36 C33 121.0(13) . .
C40 C36 C33 121.1(13) . .
C40 C36 C37 117.2(14) . .
C38 C37 C36 122.0(16) . .
C37 C38 C39 122.5(15) . .
C38 C39 C42 119.9(13) . .
C41 C39 C38 113.7(13) . .
C41 C39 C42 125.9(14) . .
C36 C40 C41 117.4(14) . .
C39 C41 C40 125.7(15) . .
O11 C42 O12 122.5(13) . .
O11 C42 C39 121.9(13) . .
O12 C42 C39 114.9(13) . .
O13 C43 C44 117.0(12) . .
O14 C43 O13 122.7(13) . .
O14 C43 C44 120.1(12) . .
C45 C44 C43 117.4(12) . .
C49 C44 C43 120.4(12) . .
C49 C44 C45 122.2(13) . .
C44 C45 C46 116.5(13) . .
C47 C46 C45 120.6(14) . .
C46 C47 C48 119.2(15) . .
C46 C47 C50 115.1(15) . .
C48 C47 C50 125.1(15) . .
C49 C48 C47 121.1(14) . .
C44 C49 C48 120.0(14) . .
C47 C50 C55 120.3(15) . .
C51 C50 C47 126.4(16) . .
C51 C50 C55 112.9(16) . .
C52 C51 C50 124.0(16) . .
C51 C52 C53 126.6(15) . .
C54 C53 C52 105.5(14) . .
C56 C53 C52 118.8(14) . .
C56 C53 C54 135.7(16) . .
C55 C54 C53 127.9(15) . .
C54 C55 C50 122.5(15) . .
O15 C56 O16 126.2(16) . .
O15 C56 C53 122.5(16) . .
O16 C56 C53 109.3(14) . .
C3S N2S C4S 120.4(16) . .
C6S N3S C5S 105.6(15) . .

loop_
_geom_bond_atom_site_label_1
_geom_bond_atom_site_label_2
_geom_bond_distance
_geom_bond_site_symmetry_2
Zn1 O1 1.973(9) 3_545
Zn1 O3 1.936(10) .
Zn1 O6 1.940(11) .
Zn1 O16 1.997(10) 1_546
Zn2 O2 2.069(8) 3_545
Zn2 O4 2.050(10) .
Zn2 O5 2.079(11) .
Zn2 O7 2.088(9) .
Zn2 O9 2.058(9) 3
Zn2 O11 2.070(9) 1_545
Zn3 O8 1.977(9) 1_565
Zn3 O10 1.952(9) 3_565
Zn3 O12 1.939(9) .
Zn3 O13 1.881(10) .
O1 C1 1.339(17) .
O2 C1 1.222(16) .
O3 C14 1.263(17) .
O4 C14 1.257(16) .
O5 C29 1.325(19) .
O6 C29 1.280(19) .
O7 C15 1.265(16) .
O8 C15 1.201(16) .
O9 C28 1.218(17) .
O10 C28 1.274(18) .
O11 C42 1.227(17) .
O12 C42 1.258(18) .
O13 C43 1.303(17) .
O14 C43 1.225(17) .
O15 C56 1.212(18) .
O16 C56 1.277(19) .
C1 C2 1.481(19) .
C2 C3 1.41(2) .
C2 C7 1.37(2) .
C3 C4 1.361(19) .
C4 C5 1.42(2) .
C5 C6 1.39(2) .
C5 C8 1.50(2) .
C6 C7 1.37(2) .
C8 C9 1.39(2) .
C8 C13 1.31(2) .
C9 C10 1.376(19) .
C10 C11 1.452(19) .
C11 C12 1.34(2) .
C11 C14 1.538(19) .
C12 C13 1.39(2) .
C15 C16 1.513(19) .
C16 C17 1.454(19) .
C16 C21 1.42(2) .
C17 C18 1.319(19) .
C18 C19 1.46(2) .
C19 C20 1.38(2) .
C19 C22 1.50(2) .
C20 C21 1.40(2) .
C22 C23 1.39(2) .
C22 C27 1.37(2) .
C23 C24 1.47(2) .
C24 C25 1.39(2) .
C25 C26 1.40(2) .
C25 C28 1.457(12) .
C26 C27 1.43(2) .
C29 C30 1.54(2) .
C30 C31 1.42(2) .
C30 C35 1.34(2) .
C31 C32 1.38(2) .
C32 C33 1.40(2) .
C33 C34 1.42(2) .
C33 C36 1.507(18) .
C34 C35 1.43(2) .
C36 C37 1.45(2) .
C36 C40 1.34(2) .
C37 C38 1.27(2) .
C38 C39 1.42(2) .
C39 C41 1.33(2) .
C39 C42 1.48(2) .
C40 C41 1.39(2) .
C43 C44 1.528(19) .
C44 C45 1.37(2) .
C44 C49 1.362(18) .
C45 C46 1.46(2) .
C46 C47 1.36(2) .
C47 C48 1.38(2) .
C47 C50 1.46(2) .
C48 C49 1.37(2) .
C50 C51 1.38(2) .
C50 C55 1.47(2) .
C51 C52 1.38(2) .
C52 C53 1.53(2) .
C53 C54 1.44(2) .
C53 C56 1.31(2) .
C54 C55 1.38(2) .
N2S C3S 1.34(2) .
N2S C4S 1.56(2) .
N3S C5S 1.53(2) .
N3S C6S 1.52(2) .

loop_
_geom_torsion_atom_site_label_1
_geom_torsion_atom_site_label_2
_geom_torsion_atom_site_label_3
_geom_torsion_atom_site_label_4
_geom_torsion
_geom_torsion_site_symmetry_1
Zn1 O1 C1 O2 8.1(18) 3_445
Zn1 O1 C1 C2 -179.5(9) 3_445
Zn1 O3 C14 O4 -7(2) .
Zn1 O3 C14 C11 174.7(10) .
Zn1 O6 C29 O5 -4.5(17) .
Zn1 O6 C29 C30 174.2(9) .
Zn1 O16 C56 O15 20(2) 1_564
Zn1 O16 C56 C53 -175.8(11) 1_564
Zn2 O2 C1 O1 -73.8(19) 3_445
Zn2 O2 C1 C2 114.7(15) 3_445
Zn2 O4 C14 O3 44(2) .
Zn2 O4 C14 C11 -137.5(11) .
Zn2 O5 C29 O6 63(2) .
Zn2 O5 C29 C30 -115.6(16) .
Zn2 O7 C15 O8 -55(2) .
Zn2 O7 C15 C16 124.2(12) .
Zn2 O9 C28 O10 48(3) 3_455
Zn2 O9 C28 C25 -136.2(13) 3_455
Zn2 O11 C42 O12 -80.4(17) 1_565
Zn2 O11 C42 C39 109.2(14) 1_565
Zn3 O8 C15 O7 -12.4(19) 1_545
Zn3 O8 C15 C16 168.4(10) 1_545
Zn3 O10 C28 O9 1(3) 3_465
Zn3 O10 C28 C25 -175.0(11) 3_465
Zn3 O12 C42 O11 5.7(16) .
Zn3 O12 C42 C39 176.7(8) .
Zn3 O13 C43 O14 -3(2) .
Zn3 O13 C43 C44 171.8(9) .
O1 C1 C2 C3 -13(2) .
O1 C1 C2 C7 173.2(14) .
O2 C1 C2 C3 158.8(15) .
O2 C1 C2 C7 -14(2) .
O5 C29 C30 C31 -163.7(13) .
O5 C29 C30 C35 19.9(19) .
O6 C29 C30 C31 17.4(19) .
O6 C29 C30 C35 -159.0(14) .
O7 C15 C16 C17 171.6(13) .
O7 C15 C16 C21 -3(2) .
O8 Zn3 O13 C43 -51.8(11) 1_565
O8 C15 C16 C17 -9(2) .
O8 C15 C16 C21 176.1(14) .
O10 Zn3 O13 C43 -170.1(11) 3_565
O12 Zn3 O13 C43 76.6(11) .
O13 C43 C44 C45 -5(2) .
O13 C43 C44 C49 174.2(14) .
O14 C43 C44 C45 170.4(15) .
O14 C43 C44 C49 -10(2) .
C1 C2 C3 C4 -176.9(14) .
C1 C2 C7 C6 -179.7(15) .
C2 C3 C4 C5 -1(2) .
C3 C2 C7 C6 7(3) .
C3 C4 C5 C6 2(2) .
C3 C4 C5 C8 -175.9(14) .
C4 C5 C6 C7 1(2) .
C4 C5 C8 C9 -38(2) .
C4 C5 C8 C13 147.6(16) .
C5 C6 C7 C2 -5(3) .
C5 C8 C9 C10 179.4(14) .
C5 C8 C13 C12 179.1(16) .
C6 C5 C8 C9 144.3(16) .
C6 C5 C8 C13 -31(2) .
C7 C2 C3 C4 -4(2) .
C8 C5 C6 C7 179.0(15) .
C8 C9 C10 C11 5(2) .
C9 C8 C13 C12 4(2) .
C9 C10 C11 C12 -4(2) .
C9 C10 C11 C14 -178.8(13) .
C10 C11 C12 C13 3(2) .
C10 C11 C14 O3 24.2(19) .
C10 C11 C14 O4 -154.1(13) .
C11 C12 C13 C8 -3(3) .
C12 C11 C14 O3 -150.5(16) .
C12 C11 C14 O4 31(2) .
C13 C8 C9 C10 -5(2) .
C14 C11 C12 C13 177.5(14) .
C15 C16 C17 C18 -179.9(14) .
C15 C16 C21 C20 179.3(15) .
C16 C17 C18 C19 3(2) .
C17 C16 C21 C20 5(2) .
C17 C18 C19 C20 -2(2) .
C17 C18 C19 C22 177.1(15) .
C18 C19 C20 C21 1(3) .
C18 C19 C22 C23 144.3(17) .
C18 C19 C22 C27 -31(2) .
C19 C20 C21 C16 -3(3) .
C19 C22 C23 C24 -179.8(16) .
C19 C22 C27 C26 178.5(16) .
C20 C19 C22 C23 -37(3) .
C20 C19 C22 C27 147.8(18) .
C21 C16 C17 C18 -5(2) .
C22 C19 C20 C21 -177.3(16) .
C22 C23 C24 C25 2(3) .
C23 C22 C27 C26 3(3) .
C23 C24 C25 C26 2(3) .
C23 C24 C25 C28 177.1(18) .
C24 C25 C26 C27 -4(3) .
C24 C25 C28 O9 20(3) .
C24 C25 C28 O10 -163.6(17) .
C25 C26 C27 C22 1(3) .
C26 C25 C28 O9 -165.3(17) .
C26 C25 C28 O10 11(3) .
C27 C22 C23 C24 -5(3) .
C28 C25 C26 C27 -178.4(17) .
C29 C30 C31 C32 177.6(15) .
C29 C30 C35 C34 175.6(14) .
C30 C31 C32 C33 10(3) .
C31 C30 C35 C34 -1(2) .
C31 C32 C33 C34 -8(3) .
C31 C32 C33 C36 170.7(17) .
C32 C33 C34 C35 1(2) .
C32 C33 C36 C37 -34(3) .
C32 C33 C36 C40 155.6(15) .
C33 C34 C35 C30 3(2) .
C33 C36 C37 C38 -177.4(16) .
C33 C36 C40 C41 -178.2(15) .
C34 C33 C36 C37 144.6(16) .
C34 C33 C36 C40 -26(3) .
C35 C30 C31 C32 -6(2) .
C36 C33 C34 C35 -177.6(15) .
C36 C37 C38 C39 4(3) .
C36 C40 C41 C39 -15(3) .
C37 C36 C40 C41 11(2) .
C37 C38 C39 C41 -6(2) .
C37 C38 C39 C42 -179.0(15) .
C38 C39 C41 C40 11(2) .
C38 C39 C42 O11 -7.3(18) .
C38 C39 C42 O12 -178.3(12) .
C40 C36 C37 C38 -7(3) .
C41 C39 C42 O11 -179.7(14) .
C41 C39 C42 O12 9.2(19) .
C42 C39 C41 C40 -175.9(15) .
C43 C44 C45 C46 -178.9(13) .
C43 C44 C49 C48 178.6(14) .
C44 C45 C46 C47 -4(3) .
C45 C44 C49 C48 -2(2) .
C45 C46 C47 C48 7(3) .
C45 C46 C47 C50 179.2(16) .
C46 C47 C48 C49 -7(3) .
C46 C47 C50 C51 34(3) .
C46 C47 C50 C55 -153.7(19) .
C47 C48 C49 C44 5(3) .
C47 C50 C51 C52 171.3(18) .
C47 C50 C55 C54 -173.4(18) .
C48 C47 C50 C51 -154(2) .
C48 C47 C50 C55 18(3) .
C49 C44 C45 C46 2(2) .
C50 C47 C48 C49 -178.7(17) .
C50 C51 C52 C53 -2(3) .
C51 C50 C55 C54 0(3) .
C51 C52 C53 C54 7(2) .
C51 C52 C53 C56 -171.1(17) .
C52 C53 C54 C55 -8(3) .
C52 C53 C56 O15 -22(3) .
C52 C53 C56 O16 172.7(13) .
C53 C54 C55 C50 6(3) .
C54 C53 C56 O15 160.7(19) .
C54 C53 C56 O16 -4(3) .
C55 C50 C51 C52 -1(3) .
C56 C53 C54 C55 169(2) .

loop_
_platon_squeeze_void_nr
_platon_squeeze_void_average_x
_platon_squeeze_void_average_y
_platon_squeeze_void_average_z
_platon_squeeze_void_volume
_platon_squeeze_void_count_electrons
_platon_squeeze_void_content
1 -0.065 -0.250 0.032 1421 445 ' '
2 0.900 0.250 0.532 1422 445 ' '

loop_
_twin_individual_id
_twin_individual_mass_fraction_refined
1 0.53(3)
2 0.47(3)
